data_7230637
loop_
_publ_author_name
'Ren, Yi-Xia'
'Zhao, Xiao-Long'
'Wang, Zhi-Xiang'
'Pan, Yong'
'Li, Hui-Ping'
'Wang, Fei-Yan'
'Zhu, Shao-Feng'
'Shao, Chen-Hui'

_publ_section_title
;
 Effects of template molecules on the structures and luminescence
 intensities of a series of porous Tb-MOFs based on the
 2-nitroterephthalate ligand
;
_journal_issue 31
_journal_name_full 'RSC Advances'
_journal_page_first 17497
_journal_paper_doi 10.1039/C8RA01224E
_journal_volume 8
_journal_year 2018
_chemical_formula_sum 'C26 H17 N4 O13 Tb'
_chemical_formula_weight 752.36
_chemical_name_systematic
; 
 ? 
;
_space_group_IT_number 14
_symmetry_cell_setting monoclinic
_symmetry_space_group_name_Hall '-P 2yn'
_symmetry_space_group_name_H-M 'P 1 21/n 1'
_atom_sites_solution_hydrogens geom
_atom_sites_solution_primary direct
_atom_sites_solution_secondary difmap
_audit_block_doi 10.5517/ccdc.csd.cc1yy917
_audit_creation_method SHELXL-97
_audit_update_record
;
2018-01-09 deposited with the CCDC.
2018-04-30 downloaded from the CCDC.
;
_cell_angle_alpha 90.00
_cell_angle_beta 105.5310(10)
_cell_angle_gamma 90.00
_cell_formula_units_Z 4
_cell_length_a 11.9800(5)
_cell_length_b 14.5780(6)
_cell_length_c 15.2371(6)
_cell_measurement_temperature 296(2)
_cell_volume 2563.91(18)
_computing_structure_refinement 'SHELXL-97 (Sheldrick, 1997)'
_computing_structure_solution 'SHELXS-97 (Sheldrick, 1990)'
_diffrn_ambient_temperature 296(2)
_diffrn_measured_fraction_theta_full 0.998
_diffrn_measured_fraction_theta_max 0.998
_diffrn_measurement_device_type bruker-CCD
_diffrn_radiation_monochromator graphite
_diffrn_radiation_source 'fine-focus sealed tube'
_diffrn_radiation_type MoK\a
_diffrn_radiation_wavelength 0.71073
_diffrn_reflns_av_R_equivalents 0.0796
_diffrn_reflns_av_sigmaI/netI 0.0442
_diffrn_reflns_limit_h_max 14
_diffrn_reflns_limit_h_min -14
_diffrn_reflns_limit_k_max 17
_diffrn_reflns_limit_k_min -17
_diffrn_reflns_limit_l_max 18
_diffrn_reflns_limit_l_min -18
_diffrn_reflns_number 25667
_diffrn_reflns_theta_full 25.01
_diffrn_reflns_theta_max 25.01
_diffrn_reflns_theta_min 3.11
_exptl_absorpt_coefficient_mu 2.841
_exptl_absorpt_correction_T_max 0.6143
_exptl_absorpt_correction_T_min 0.5868
_exptl_absorpt_correction_type multi-scan
_exptl_absorpt_process_details sadabs
_exptl_crystal_colour yellow
_exptl_crystal_density_diffrn 1.949
_exptl_crystal_density_method 'not measured'
_exptl_crystal_description block
_exptl_crystal_F_000 1480
_exptl_crystal_size_max 0.21
_exptl_crystal_size_mid 0.20
_exptl_crystal_size_min 0.19
_refine_diff_density_max 0.958
_refine_diff_density_min -0.934
_refine_diff_density_rms 0.104
_refine_ls_extinction_method none
_refine_ls_goodness_of_fit_ref 1.077
_refine_ls_hydrogen_treatment mixed
_refine_ls_matrix_type full
_refine_ls_number_parameters 403
_refine_ls_number_reflns 4506
_refine_ls_number_restraints 2
_refine_ls_restrained_S_all 1.077
_refine_ls_R_factor_all 0.0374
_refine_ls_R_factor_gt 0.0266
_refine_ls_shift/su_max 0.001
_refine_ls_shift/su_mean 0.000
_refine_ls_structure_factor_coef Fsqd
_refine_ls_weighting_details 'calc w=1/[\s^2^(Fo^2^)+(0.0237P)^2^+1.2255P] where P=(Fo^2^+2Fc^2^)/3'
_refine_ls_weighting_scheme calc
_refine_ls_wR_factor_gt 0.0577
_refine_ls_wR_factor_ref 0.0605
_reflns_number_gt 3716
_reflns_number_total 4506
_reflns_threshold_expression >2sigma(I)
_cod_data_source_file c8ra01224e2.cif
_cod_data_source_block ww_CCDC1
_cod_original_sg_symbol_H-M P21/n
_cod_database_code 7230637

loop_
_symmetry_equiv_pos_as_xyz
'x, y, z'
'-x+1/2, y+1/2, -z+1/2'
'-x, -y, -z'
'x-1/2, -y-1/2, z-1/2'

loop_
_atom_site_label
_atom_site_type_symbol
_atom_site_fract_x
_atom_site_fract_y
_atom_site_fract_z
_atom_site_U_iso_or_equiv
_atom_site_adp_type
_atom_site_occupancy
_atom_site_symmetry_multiplicity
_atom_site_calc_flag
_atom_site_refinement_flags
Tb1 Tb 0.847405(13) 0.435993(12) 0.014025(11) 0.01725(7) Uani 1 1 d .
C1 C 0.8620(3) 0.5270(3) -0.1522(2) 0.0216(8) Uani 1 1 d .
C2 C 0.8554(3) 0.5818(3) -0.2371(2) 0.0202(8) Uani 1 1 d .
C3 C 0.7997(3) 0.6655(3) -0.2460(2) 0.0254(9) Uani 1 1 d .
H3A H 0.7618 0.6829 -0.2027 0.030 Uiso 1 1 calc R
C4 C 0.7988(3) 0.7241(3) -0.3175(2) 0.0241(8) Uani 1 1 d .
H4A H 0.7617 0.7806 -0.3212 0.029 Uiso 1 1 calc R
C5 C 0.8532(3) 0.6991(3) -0.3839(2) 0.0200(8) Uani 1 1 d .
C6 C 0.9052(3) 0.6131(3) -0.3786(2) 0.0223(8) Uani 1 1 d .
H6A H 0.9389 0.5939 -0.4238 0.027 Uiso 1 1 calc R
C7 C 0.9063(3) 0.5567(2) -0.3059(2) 0.0210(8) Uani 1 1 d .
C8 C 0.8577(3) 0.7623(3) -0.4612(2) 0.0237(9) Uani 1 1 d .
C9 C 0.8540(3) 0.3422(3) 0.1735(3) 0.0247(9) Uani 1 1 d .
C10 C 0.8309(3) 0.2813(3) 0.2459(2) 0.0245(9) Uani 1 1 d .
C11 C 0.8302(3) 0.3164(3) 0.3301(2) 0.0234(8) Uani 1 1 d .
H11A H 0.8435 0.3784 0.3431 0.028 Uiso 1 1 calc R
C12 C 0.8092(3) 0.2566(3) 0.3946(2) 0.0208(8) Uani 1 1 d .
C13 C 0.7844(3) 0.1654(3) 0.3770(2) 0.0210(8) Uani 1 1 d .
C14 C 0.7824(3) 0.1323(3) 0.2908(2) 0.0279(9) Uani 1 1 d .
H14A H 0.7642 0.0712 0.2764 0.033 Uiso 1 1 calc R
C15 C 0.8075(3) 0.1901(3) 0.2269(2) 0.0285(9) Uani 1 1 d .
H15A H 0.8086 0.1669 0.1703 0.034 Uiso 1 1 calc R
C16 C 0.7511(3) 0.0967(3) 0.4392(2) 0.0225(8) Uani 1 1 d .
C17 C 0.9549(3) 0.7996(3) -0.7304(3) 0.0345(10) Uani 1 1 d .
H17A H 0.9451 0.7373 -0.7434 0.041 Uiso 1 1 calc R
C18 C 0.9701(3) 0.8596(3) -0.7949(3) 0.0322(10) Uani 1 1 d .
H18A H 0.9683 0.8385 -0.8529 0.039 Uiso 1 1 calc R
C19 C 0.9883(3) 0.9521(3) -0.7741(3) 0.0263(9) Uani 1 1 d .
C20 C 0.9953(3) 0.9805(3) -0.6859(3) 0.0322(10) Uani 1 1 d .
H20A H 1.0141 1.0409 -0.6684 0.039 Uiso 1 1 calc R
C21 C 0.9740(3) 0.9184(3) -0.6251(3) 0.0331(10) Uani 1 1 d .
H21A H 0.9735 0.9376 -0.5670 0.040 Uiso 1 1 calc R
C22 C 0.9937(3) 1.0203(3) -0.8455(2) 0.0261(9) Uani 1 1 d .
C23 C 1.0850(4) 1.0821(3) -0.8336(3) 0.0381(11) Uani 1 1 d .
H23A H 1.1466 1.0807 -0.7813 0.046 Uiso 1 1 calc R
C24 C 1.0817(4) 1.1455(3) -0.9017(3) 0.0421(11) Uani 1 1 d .
H24A H 1.1434 1.1861 -0.8938 0.050 Uiso 1 1 calc R
C25 C 0.9107(4) 1.0918(3) -0.9880(3) 0.0369(10) Uani 1 1 d .
H25A H 0.8503 1.0948 -1.0410 0.044 Uiso 1 1 calc R
C26 C 0.9058(3) 1.0253(3) -0.9252(3) 0.0327(10) Uani 1 1 d .
H26A H 0.8441 0.9843 -0.9362 0.039 Uiso 1 1 calc R
O1 O 0.7720(2) 0.4898(2) -0.14253(16) 0.0299(6) Uani 1 1 d .
O1W O 0.9404(2) 0.32704(17) -0.06006(17) 0.0247(6) Uani 1 1 d D
H1WB H 0.952(3) 0.2729(12) -0.039(3) 0.037 Uiso 1 1 d D
H1WA H 1.002(2) 0.349(3) -0.069(3) 0.037 Uiso 1 1 d D
O2 O 0.9555(2) 0.52544(17) -0.08950(16) 0.0227(6) Uani 1 1 d .
O3 O 0.9356(3) 0.4078(2) -0.2549(2) 0.0564(9) Uani 1 1 d .
O4 O 1.0310(3) 0.4541(2) -0.3476(2) 0.0490(8) Uani 1 1 d .
O5 O 0.9117(2) 0.7346(2) -0.51516(18) 0.0426(8) Uani 1 1 d .
O6 O 0.8095(2) 0.83992(19) -0.46417(18) 0.0316(7) Uani 1 1 d .
O7 O 0.8305(2) 0.42608(18) 0.17187(17) 0.0294(6) Uani 1 1 d .
O8 O 0.8918(2) 0.30536(19) 0.11207(17) 0.0340(7) Uani 1 1 d .
O9 O 0.8186(3) 0.3773(2) 0.49603(19) 0.0463(8) Uani 1 1 d .
O10 O 0.8126(2) 0.2402(2) 0.54600(18) 0.0387(7) Uani 1 1 d .
O11 O 0.6473(2) 0.09691(19) 0.44434(18) 0.0294(6) Uani 1 1 d .
O12 O 0.8198(2) 0.03448(18) 0.47378(18) 0.0275(6) Uani 1 1 d .
N1 N 0.9619(3) 0.4667(2) -0.3026(2) 0.0341(8) Uani 1 1 d .
N2 N 0.8139(3) 0.2942(3) 0.4854(2) 0.0276(8) Uani 1 1 d .
N3 N 0.9542(3) 0.8315(3) -0.6479(2) 0.0334(9) Uani 1 1 d .
H3B H 0.9403 0.7940 -0.6086 0.040 Uiso 1 1 calc R
N4 N 0.9965(3) 1.1524(2) -0.9775(2) 0.0373(9) Uani 1 1 d .

loop_
_atom_site_aniso_label
_atom_site_aniso_U_11
_atom_site_aniso_U_22
_atom_site_aniso_U_33
_atom_site_aniso_U_23
_atom_site_aniso_U_13
_atom_site_aniso_U_12
Tb1 0.02095(10) 0.01610(11) 0.01646(11) -0.00065(8) 0.00808(7) -0.00143(8)
C1 0.030(2) 0.017(2) 0.0191(19) -0.0009(16) 0.0085(17) 0.0016(17)
C2 0.0197(17) 0.024(2) 0.0154(18) 0.0020(16) 0.0015(15) -0.0017(16)
C3 0.0262(19) 0.032(2) 0.0195(19) 0.0019(18) 0.0082(16) 0.0068(18)
C4 0.0267(19) 0.020(2) 0.026(2) 0.0007(17) 0.0076(17) 0.0066(16)
C5 0.0198(18) 0.022(2) 0.0160(18) 0.0037(16) 0.0007(15) -0.0011(16)
C6 0.0251(19) 0.023(2) 0.0188(19) 0.0012(17) 0.0069(16) 0.0033(17)
C7 0.0237(18) 0.020(2) 0.0178(19) 0.0020(16) 0.0023(15) 0.0050(16)
C8 0.0216(19) 0.022(2) 0.026(2) 0.0062(17) 0.0045(17) 0.0006(17)
C9 0.0213(19) 0.027(2) 0.027(2) 0.0051(18) 0.0077(17) -0.0005(17)
C10 0.0224(19) 0.030(2) 0.022(2) 0.0072(18) 0.0087(16) 0.0013(17)
C11 0.0239(18) 0.019(2) 0.028(2) 0.0029(17) 0.0084(17) -0.0028(16)
C12 0.0190(18) 0.025(2) 0.0197(19) 0.0019(17) 0.0072(15) 0.0010(16)
C13 0.0187(17) 0.022(2) 0.023(2) 0.0057(17) 0.0064(15) 0.0005(16)
C14 0.037(2) 0.018(2) 0.030(2) 0.0017(18) 0.0121(19) -0.0042(18)
C15 0.038(2) 0.029(2) 0.023(2) -0.0019(19) 0.0150(18) 0.0005(19)
C16 0.027(2) 0.021(2) 0.020(2) -0.0008(17) 0.0071(17) -0.0037(18)
C17 0.035(2) 0.030(2) 0.041(3) 0.003(2) 0.015(2) 0.0010(19)
C18 0.042(2) 0.031(3) 0.028(2) 0.002(2) 0.0165(19) 0.0002(19)
C19 0.0219(19) 0.029(2) 0.030(2) 0.0042(18) 0.0088(17) 0.0018(17)
C20 0.034(2) 0.033(3) 0.028(2) -0.003(2) 0.0064(18) -0.0052(19)
C21 0.027(2) 0.049(3) 0.024(2) 0.000(2) 0.0069(17) 0.003(2)
C22 0.030(2) 0.022(2) 0.027(2) -0.0004(18) 0.0112(18) -0.0003(17)
C23 0.043(2) 0.037(3) 0.033(2) -0.001(2) 0.007(2) -0.010(2)
C24 0.058(3) 0.032(3) 0.040(3) -0.006(2) 0.020(2) -0.015(2)
C25 0.043(3) 0.038(3) 0.030(2) 0.006(2) 0.011(2) 0.011(2)
C26 0.030(2) 0.033(3) 0.035(2) 0.000(2) 0.0094(19) 0.0009(19)
O1 0.0235(13) 0.0418(18) 0.0238(14) 0.0085(13) 0.0053(11) -0.0071(13)
O1W 0.0300(14) 0.0167(15) 0.0325(15) 0.0015(12) 0.0171(13) -0.0028(12)
O2 0.0226(13) 0.0236(15) 0.0196(13) 0.0009(12) 0.0019(11) 0.0000(11)
O3 0.106(3) 0.0260(18) 0.0471(19) 0.0150(16) 0.037(2) 0.0177(18)
O4 0.0593(19) 0.045(2) 0.0486(19) 0.0025(16) 0.0244(17) 0.0233(16)
O5 0.0617(19) 0.0403(19) 0.0396(17) 0.0174(15) 0.0373(15) 0.0208(16)
O6 0.0333(14) 0.0257(17) 0.0381(16) 0.0112(13) 0.0134(13) 0.0103(13)
O7 0.0442(16) 0.0203(16) 0.0273(15) 0.0046(12) 0.0160(13) 0.0028(13)
O8 0.0522(17) 0.0275(16) 0.0314(15) 0.0093(13) 0.0269(14) 0.0094(14)
O9 0.077(2) 0.027(2) 0.0375(18) -0.0048(15) 0.0191(16) 0.0026(16)
O10 0.0572(19) 0.0402(19) 0.0224(15) 0.0056(14) 0.0169(14) 0.0021(15)
O11 0.0246(14) 0.0260(16) 0.0435(16) 0.0083(14) 0.0196(12) 0.0023(12)
O12 0.0265(13) 0.0253(16) 0.0305(14) 0.0095(13) 0.0073(12) 0.0034(12)
N1 0.051(2) 0.026(2) 0.0254(18) 0.0016(16) 0.0098(17) 0.0114(17)
N2 0.0274(17) 0.031(2) 0.0267(18) -0.0009(17) 0.0107(14) 0.0006(15)
N3 0.0270(17) 0.045(3) 0.0296(19) 0.0158(18) 0.0100(15) 0.0052(16)
N4 0.060(2) 0.024(2) 0.034(2) 0.0059(17) 0.0222(19) 0.0051(18)

loop_
_atom_type_symbol
_atom_type_description
_atom_type_scat_dispersion_real
_atom_type_scat_dispersion_imag
_atom_type_scat_source
C C 0.0033 0.0016 'International Tables Vol C Tables 4.2.6.8 and 6.1.1.4'
H H 0.0000 0.0000 'International Tables Vol C Tables 4.2.6.8 and 6.1.1.4'
N N 0.0061 0.0033 'International Tables Vol C Tables 4.2.6.8 and 6.1.1.4'
O O 0.0106 0.0060 'International Tables Vol C Tables 4.2.6.8 and 6.1.1.4'
Tb Tb -0.1723 4.1537 'International Tables Vol C Tables 4.2.6.8 and 6.1.1.4'

loop_
_geom_angle_atom_site_label_1
_geom_angle_atom_site_label_2
_geom_angle_atom_site_label_3
_geom_angle
_geom_angle_site_symmetry_1
_geom_angle_site_symmetry_3
O6 Tb1 O1W 83.28(9) 2_644 .
O6 Tb1 O8 75.36(10) 2_644 .
O1W Tb1 O8 73.26(8) . .
O6 Tb1 O2 155.74(9) 2_644 3_765
O1W Tb1 O2 81.88(8) . 3_765
O8 Tb1 O2 82.03(9) . 3_765
O6 Tb1 O11 129.48(9) 2_644 2_655
O1W Tb1 O11 141.53(8) . 2_655
O8 Tb1 O11 128.38(9) . 2_655
O2 Tb1 O11 72.22(8) 3_765 2_655
O6 Tb1 O1 79.50(9) 2_644 .
O1W Tb1 O1 81.34(9) . .
O8 Tb1 O1 145.92(10) . .
O2 Tb1 O1 116.85(8) 3_765 .
O11 Tb1 O1 85.51(9) 2_655 .
O6 Tb1 O7 90.75(9) 2_644 .
O1W Tb1 O7 126.21(9) . .
O8 Tb1 O7 53.68(8) . .
O2 Tb1 O7 82.74(8) 3_765 .
O11 Tb1 O7 78.78(9) 2_655 .
O1 Tb1 O7 149.77(9) . .
O6 Tb1 O12 77.01(9) 2_644 2_655
O1W Tb1 O12 153.74(9) . 2_655
O8 Tb1 O12 117.23(8) . 2_655
O2 Tb1 O12 122.17(8) 3_765 2_655
O11 Tb1 O12 52.67(8) 2_655 2_655
O1 Tb1 O12 78.17(9) . 2_655
O7 Tb1 O12 71.74(9) . 2_655
O6 Tb1 O2 126.25(8) 2_644 .
O1W Tb1 O2 71.36(8) . .
O8 Tb1 O2 134.79(8) . .
O2 Tb1 O2 66.00(9) 3_765 .
O11 Tb1 O2 72.29(8) 2_655 .
O1 Tb1 O2 50.92(7) . .
O7 Tb1 O2 142.38(8) . .
O12 Tb1 O2 106.90(8) 2_655 .
O6 Tb1 C9 79.54(10) 2_644 .
O1W Tb1 C9 100.30(10) . .
O8 Tb1 C9 27.08(10) . .
O2 Tb1 C9 84.36(9) 3_765 .
O11 Tb1 C9 104.78(10) 2_655 .
O1 Tb1 C9 158.62(9) . .
O7 Tb1 C9 26.89(10) . .
O12 Tb1 C9 93.06(10) 2_655 .
O2 Tb1 C9 149.87(9) . .
O6 Tb1 C16 103.30(10) 2_644 2_655
O1W Tb1 C16 163.32(9) . 2_655
O8 Tb1 C16 123.07(9) . 2_655
O2 Tb1 C16 96.29(10) 3_765 2_655
O11 Tb1 C16 26.87(9) 2_655 2_655
O1 Tb1 C16 84.79(10) . 2_655
O7 Tb1 C16 69.58(9) . 2_655
O12 Tb1 C16 26.36(9) 2_655 2_655
O2 Tb1 C16 92.68(9) . 2_655
C9 Tb1 C16 96.00(11) . 2_655
O6 Tb1 C1 102.97(10) 2_644 .
O1W Tb1 C1 75.37(9) . .
O8 Tb1 C1 148.56(9) . .
O2 Tb1 C1 91.70(9) 3_765 .
O11 Tb1 C1 77.45(9) 2_655 .
O1 Tb1 C1 25.17(9) . .
O7 Tb1 C1 156.16(9) . .
O12 Tb1 C1 92.21(9) 2_655 .
O2 Tb1 C1 25.76(8) . .
C9 Tb1 C1 174.56(10) . .
C16 Tb1 C1 88.15(10) 2_655 .
O1 C1 O2 121.4(3) . .
O1 C1 C2 118.9(3) . .
O2 C1 C2 119.5(3) . .
O1 C1 Tb1 56.23(17) . .
O2 C1 Tb1 65.22(18) . .
C2 C1 Tb1 172.1(2) . .
C3 C2 C7 117.1(3) . .
C3 C2 C1 117.8(3) . .
C7 C2 C1 125.0(3) . .
C2 C3 C4 121.7(3) . .
C3 C4 C5 120.3(3) . .
C4 C5 C6 118.9(3) . .
C4 C5 C8 122.0(3) . .
C6 C5 C8 119.1(3) . .
C7 C6 C5 119.5(3) . .
C6 C7 C2 122.4(3) . .
C6 C7 N1 118.0(3) . .
C2 C7 N1 119.6(3) . .
O5 C8 O6 125.4(3) . .
O5 C8 C5 117.0(3) . .
O6 C8 C5 117.6(3) . .
O7 C9 O8 121.6(3) . .
O7 C9 C10 120.5(3) . .
O8 C9 C10 117.8(3) . .
O7 C9 Tb1 63.13(19) . .
O8 C9 Tb1 59.48(19) . .
C10 C9 Tb1 166.0(3) . .
C15 C10 C11 120.1(3) . .
C15 C10 C9 119.1(3) . .
C11 C10 C9 120.8(4) . .
C10 C11 C12 118.3(4) . .
C13 C12 C11 122.7(3) . .
C13 C12 N2 119.7(3) . .
C11 C12 N2 117.6(3) . .
C12 C13 C14 117.9(3) . .
C12 C13 C16 126.9(3) . .
C14 C13 C16 115.0(3) . .
C15 C14 C13 120.1(4) . .
C10 C15 C14 120.8(3) . .
O12 C16 O11 121.6(3) . .
O12 C16 C13 119.8(3) . .
O11 C16 C13 117.9(3) . .
O12 C16 Tb1 63.72(19) . 2_645
O11 C16 Tb1 59.87(19) . 2_645
C13 C16 Tb1 156.7(2) . 2_645
N3 C17 C18 119.3(4) . .
C17 C18 C19 120.1(4) . .
C20 C19 C18 118.4(4) . .
C20 C19 C22 120.3(4) . .
C18 C19 C22 121.2(3) . .
C21 C20 C19 119.0(4) . .
N3 C21 C20 120.7(4) . .
C26 C22 C23 118.0(4) . .
C26 C22 C19 120.4(3) . .
C23 C22 C19 121.6(4) . .
C24 C23 C22 118.1(4) . .
N4 C24 C23 124.5(4) . .
N4 C25 C26 124.0(4) . .
C25 C26 C22 119.0(4) . .
C1 O1 Tb1 98.6(2) . .
C1 O2 Tb1 156.6(2) . 3_765
C1 O2 Tb1 89.02(19) . .
Tb1 O2 Tb1 114.00(9) 3_765 .
C8 O6 Tb1 151.6(3) . 2_654
C9 O7 Tb1 90.0(2) . .
C9 O8 Tb1 93.4(2) . .
C16 O11 Tb1 93.3(2) . 2_645
C16 O12 Tb1 89.9(2) . 2_645
O3 N1 O4 123.4(4) . .
O3 N1 C7 117.6(3) . .
O4 N1 C7 119.0(3) . .
O10 N2 O9 123.3(3) . .
O10 N2 C12 117.8(3) . .
O9 N2 C12 118.9(3) . .
C21 N3 C17 122.3(4) . .
C24 N4 C25 116.4(4) . .

loop_
_geom_bond_atom_site_label_1
_geom_bond_atom_site_label_2
_geom_bond_distance
_geom_bond_site_symmetry_2
Tb1 O6 2.304(2) 2_644
Tb1 O1W 2.390(2) .
Tb1 O8 2.391(3) .
Tb1 O2 2.400(2) 3_765
Tb1 O11 2.427(3) 2_655
Tb1 O1 2.443(2) .
Tb1 O7 2.471(2) .
Tb1 O12 2.512(2) 2_655
Tb1 O2 2.638(2) .
Tb1 C9 2.770(4) .
Tb1 C16 2.801(4) 2_655
Tb1 C1 2.906(4) .
C1 O1 1.250(4) .
C1 O2 1.263(4) .
C1 C2 1.504(5) .
C2 C3 1.380(5) .
C2 C7 1.396(5) .
C3 C4 1.383(5) .
C4 C5 1.391(5) .
C5 C6 1.393(5) .
C5 C8 1.507(5) .
C6 C7 1.376(5) .
C7 N1 1.466(5) .
C8 O5 1.241(4) .
C8 O6 1.266(5) .
C9 O7 1.253(4) .
C9 O8 1.263(4) .
C9 C10 1.499(5) .
C10 C15 1.374(5) .
C10 C11 1.384(5) .
C11 C12 1.386(5) .
C12 C13 1.374(5) .
C12 N2 1.474(5) .
C13 C14 1.392(5) .
C13 C16 1.504(5) .
C14 C15 1.380(5) .
C16 O12 1.244(4) .
C16 O11 1.268(4) .
C16 Tb1 2.801(4) 2_645
C17 N3 1.342(5) .
C17 C18 1.364(5) .
C18 C19 1.389(6) .
C19 C20 1.389(5) .
C19 C22 1.488(5) .
C20 C21 1.367(6) .
C21 N3 1.318(5) .
C22 C26 1.379(5) .
C22 C23 1.391(5) .
C23 C24 1.383(6) .
C24 N4 1.323(5) .
C25 N4 1.332(5) .
C25 C26 1.375(6) .
O2 Tb1 2.400(2) 3_765
O3 N1 1.220(4) .
O4 N1 1.221(4) .
O6 Tb1 2.304(2) 2_654
O9 N2 1.221(4) .
O10 N2 1.217(4) .
O11 Tb1 2.426(3) 2_645
O12 Tb1 2.512(2) 2_645
